data_1550830
loop_
_publ_author_name
'Huskic, Igor'
'Novendra, Novendra'
'Lim, Dae-Woon'
'Topi\'c, Filip'
'Titi, Hatem M.'
'Pekov, I. V.'
'Krivovichev, S.'
'Navrotsky, Alexandra'
'Kitagawa, Hiroshi'
'Fri\<s\<ci\'c, Tomislav'

_publ_section_title
;
 Functionality in Metal-Organic Framework Minerals: Proton Conductivity,
 Stability and Potential for Polymorphism
;
_journal_name_full 'Chemical Science'
_journal_paper_doi 10.1039/C8SC05088K
_journal_year 2019
_chemical_compound_source synthetic
_chemical_formula_moiety 'Na Fe C6 O12 2-, Mg (H2O)6 2+'
_chemical_formula_sum 'C6 H12 Fe Mg Na O18'
_chemical_formula_weight 475.31
_chemical_name_systematic 'Sodium magnesium iron(III) oxalate hexahydrate'
_chemical_properties_physical 'moisture-sensitive, photo-sensitive,Moisture-sensitive,Deliquescent,Light-sensitive'
_space_group_crystal_system trigonal
_space_group_IT_number 146
_space_group_name_Hall 'R 3'
_space_group_name_H-M_alt 'R 3'
_symmetry_space_group_name_Hall 'R 3'
_symmetry_space_group_name_H-M 'R 3 :H'
_atom_sites_solution_hydrogens difmap
_audit_creation_method SHELXL-2018/3
_audit_update_record
;
2018-09-19 deposited with the CCDC.    2019-04-01 downloaded from the CCDC.
;
_cell_angle_alpha 90
_cell_angle_beta 90
_cell_angle_gamma 120
_cell_formula_units_Z 6
_cell_length_a 9.77454(19)
_cell_length_b 9.77454(19)
_cell_length_c 29.7940(11)
_cell_measurement_reflns_used 23935
_cell_measurement_temperature 100(2)
_cell_measurement_theta_max 74.781
_cell_measurement_theta_min 5.566
_cell_volume 2465.20(11)
_computing_cell_refinement 'SAINT V8.35A, Bruker-AXS'
_computing_data_collection 'APEX 2, Bruker-AXS'
_computing_data_reduction 'SAINT V8.35A, Bruker-AXS'
_computing_structure_refinement 'SHELXL-2018/3 (Sheldrick, 2018)'
_computing_structure_solution 'SHELXT 2014/4 (Sheldrick, 2014)'
_diffrn_ambient_pressure 101325
_diffrn_ambient_temperature 100(2)
_diffrn_measured_fraction_theta_full 0.999
_diffrn_measured_fraction_theta_max 0.978
_diffrn_measurement_device_type 'Bruker PHOTON 100 CMOS'
_diffrn_measurement_method 'omega scans'
_diffrn_radiation_probe x-ray
_diffrn_radiation_type MoK\a
_diffrn_radiation_wavelength 0.71073
_diffrn_reflns_av_R_equivalents 0.1089
_diffrn_reflns_av_unetI/netI 0.0548
_diffrn_reflns_Laue_measured_fraction_full 0.999
_diffrn_reflns_Laue_measured_fraction_max 0.978
_diffrn_reflns_limit_h_max 17
_diffrn_reflns_limit_h_min -16
_diffrn_reflns_limit_k_max 17
_diffrn_reflns_limit_k_min -17
_diffrn_reflns_limit_l_max 52
_diffrn_reflns_limit_l_min -52
_diffrn_reflns_number 58144
_diffrn_reflns_point_group_measured_fraction_full 0.999
_diffrn_reflns_point_group_measured_fraction_max 0.969
_diffrn_reflns_theta_full 25.250
_diffrn_reflns_theta_max 39.297
_diffrn_reflns_theta_min 2.051
_diffrn_source 'sealed X-ray tube'
_diffrn_source_type 'Bruker D8'
_exptl_absorpt_coefficient_mu 1.079
_exptl_absorpt_correction_T_max 0.7474
_exptl_absorpt_correction_T_min 0.6468
_exptl_absorpt_correction_type multi-scan
_exptl_absorpt_process_details 'SADABS-2012/1, G. Sheldrick'
_exptl_crystal_colour 'dull green'
_exptl_crystal_density_diffrn 1.921
_exptl_crystal_description rhombohedral
_exptl_crystal_F_000 1446
_exptl_crystal_recrystallization_method 'dehydrated from nonahydrate'
_exptl_crystal_size_max 0.200
_exptl_crystal_size_mid 0.200
_exptl_crystal_size_min 0.200
_refine_diff_density_max 3.617
_refine_diff_density_min -1.649
_refine_diff_density_rms 0.176
_refine_ls_abs_structure_details
;
 Twinning involves inversion, so Flack parameter cannot be determined
;
_refine_ls_extinction_method none
_refine_ls_goodness_of_fit_ref 1.086
_refine_ls_hydrogen_treatment constr
_refine_ls_matrix_type full
_refine_ls_number_parameters 168
_refine_ls_number_reflns 6325
_refine_ls_number_restraints 1
_refine_ls_restrained_S_all 1.086
_refine_ls_R_factor_all 0.0724
_refine_ls_R_factor_gt 0.0607
_refine_ls_shift/su_max 0.000
_refine_ls_shift/su_mean 0.000
_refine_ls_structure_factor_coef Fsqd
_refine_ls_weighting_details 'w=1/[\s^2^(Fo^2^)+(0.0830P)^2^+6.4457P] where P=(Fo^2^+2Fc^2^)/3'
_refine_ls_weighting_scheme calc
_refine_ls_wR_factor_gt 0.1522
_refine_ls_wR_factor_ref 0.1672
_reflns_Friedel_coverage 0.981
_reflns_Friedel_fraction_full 0.999
_reflns_Friedel_fraction_max 0.959
_reflns_number_gt 5643
_reflns_number_total 6325
_reflns_threshold_expression 'I > 2\s(I)'
_cod_data_source_file c8sc05088k2.cif
_cod_data_source_block StepI_dehydr
_cod_original_cell_volume 2465.20(13)
_cod_database_code 1550830
_shelx_shelxl_version_number 2018/3
_shelx_space_group_comment
;
The symmetry employed for this shelxl refinement is uniquely defined
by the following loop, which should always be used as a source of
symmetry information in preference to the above space-group names.
They are only intended as comments.
;
_shelx_estimated_absorpt_t_min 0.813
_shelx_estimated_absorpt_t_max 0.813

loop_
_space_group_symop_operation_xyz
'x, y, z'
'-y, x-y, z'
'-x+y, -x, z'
'x+2/3, y+1/3, z+1/3'
'-y+2/3, x-y+1/3, z+1/3'
'-x+y+2/3, -x+1/3, z+1/3'
'x+1/3, y+2/3, z+2/3'
'-y+1/3, x-y+2/3, z+2/3'
'-x+y+1/3, -x+2/3, z+2/3'

loop_
_atom_site_label
_atom_site_type_symbol
_atom_site_fract_x
_atom_site_fract_y
_atom_site_fract_z
_atom_site_U_iso_or_equiv
_atom_site_adp_type
_atom_site_occupancy
_atom_site_site_symmetry_order
_atom_site_calc_flag
_atom_site_refinement_flags_posn
_atom_site_refinement_flags_adp
_atom_site_refinement_flags_occupancy
Fe1 Fe 0.000000 0.000000 0.41242(3) 0.0140(3) Uani 1 3 d S T P
Mg1 Mg 0.666667 0.333333 0.42073(15) 0.0138(4) Uani 1 3 d S T P
Na1 Na 0.333333 0.666667 0.43316(14) 0.0174(6) Uani 1 3 d S T P
O1 O 0.3449(5) 0.4986(5) 0.55196(14) 0.0147(6) Uani 1 1 d . . .
C1 C 0.4517(5) 0.4678(5) 0.56489(16) 0.0127(7) Uani 1 1 d . . .
Na2 Na 0.666667 0.333333 0.58851(16) 0.0149(7) Uani 1 3 d S T P
Fe2 Fe 0.333333 0.666667 0.58757(3) 0.0130(2) Uani 1 3 d S T P
Mg2 Mg 1.000000 1.000000 0.58810(12) 0.0126(4) Uani 1 3 d S T P
O2 O 0.4916(5) 0.6439(5) 0.62564(14) 0.0168(7) Uani 1 1 d . . .
C2 C 0.5405(5) 0.5561(5) 0.60811(18) 0.0135(7) Uani 1 1 d . . .
O3 O 0.4876(5) 0.3772(5) 0.54645(15) 0.0190(7) Uani 1 1 d . . .
C3 C 0.2003(5) 0.3227(6) 0.39811(17) 0.0138(7) Uani 1 1 d . . .
O8 O 0.1587(5) 0.1899(5) 0.37898(13) 0.0162(6) Uani 1 1 d . . .
O9 O 0.9482(4) 0.8037(5) 0.62616(14) 0.0177(6) Uani 1 1 d . . .
H9A H 0.844884 0.735081 0.626863 0.027 Uiso 1 1 d R U .
H9B H 0.979742 0.829093 0.654479 0.027 Uiso 1 1 d R U .
O10 O 1.0566(5) 1.1947(5) 0.54724(14) 0.0175(6) Uani 1 1 d . . .
H10A H 1.049835 1.170124 0.518441 0.026 Uiso 1 1 d R U .
H10B H 1.154114 1.272240 0.552187 0.026 Uiso 1 1 d R U .
O11 O 0.4704(5) 0.2838(5) 0.45911(15) 0.0198(8) Uani 1 1 d . . .
H11A H 0.402409 0.308717 0.445402 0.030 Uiso 1 1 d R U .
H11B H 0.495883 0.336873 0.485646 0.030 Uiso 1 1 d R U .
O12 O 0.6125(5) 0.4752(5) 0.38232(14) 0.0187(7) Uani 1 1 d . . .
H12A H 0.690190 0.574416 0.382830 0.028 Uiso 1 1 d R U .
H12B H 0.526511 0.473865 0.392182 0.028 Uiso 1 1 d R U .
O7 O 0.0033(4) 0.1690(5) 0.45258(14) 0.0144(6) Uani 1 1 d . . .
O6 O 0.1309(5) 0.4317(5) 0.46126(15) 0.0198(7) Uani 1 1 d . . .
O5 O 0.3064(5) 0.4535(4) 0.38515(14) 0.0179(6) Uani 1 1 d . . .
C4 C 0.1072(5) 0.3143(6) 0.44125(17) 0.0141(7) Uani 1 1 d . . .
O4 O 0.6495(5) 0.5396(4) 0.62241(14) 0.0176(6) Uani 1 1 d . . .

loop_
_atom_site_aniso_label
_atom_site_aniso_U_11
_atom_site_aniso_U_22
_atom_site_aniso_U_33
_atom_site_aniso_U_23
_atom_site_aniso_U_13
_atom_site_aniso_U_12
Fe1 0.0117(3) 0.0117(3) 0.0185(6) 0.000 0.000 0.00585(14)
Mg1 0.0117(6) 0.0117(6) 0.0179(10) 0.000 0.000 0.0059(3)
Na1 0.0113(8) 0.0113(8) 0.0295(18) 0.000 0.000 0.0056(4)
O1 0.0149(14) 0.0123(14) 0.0174(16) -0.0019(12) -0.0016(11) 0.0072(12)
C1 0.0094(14) 0.0118(15) 0.0176(17) -0.0021(13) -0.0011(12) 0.0057(11)
Na2 0.0084(7) 0.0084(7) 0.028(2) 0.000 0.000 0.0042(4)
Fe2 0.0103(3) 0.0103(3) 0.0184(6) 0.000 0.000 0.00517(13)
Mg2 0.0121(5) 0.0121(5) 0.0138(8) 0.000 0.000 0.0060(3)
O2 0.0160(15) 0.0178(15) 0.0194(16) -0.0048(13) -0.0030(12) 0.0106(14)
C2 0.0085(14) 0.0088(15) 0.0229(19) -0.0016(14) -0.0016(13) 0.0042(12)
O3 0.0193(16) 0.0189(16) 0.0228(19) -0.0048(13) -0.0038(13) 0.0127(14)
C3 0.0101(14) 0.0127(16) 0.0195(18) 0.0035(14) 0.0025(13) 0.0063(13)
O8 0.0153(15) 0.0148(15) 0.0169(15) 0.0012(12) 0.0016(12) 0.0063(12)
O9 0.0131(14) 0.0163(15) 0.0200(16) 0.0018(12) -0.0022(12) 0.0046(12)
O10 0.0162(14) 0.0141(14) 0.0180(15) 0.0009(12) -0.0024(12) 0.0044(12)
O11 0.0171(16) 0.0183(16) 0.0203(18) -0.0036(13) 0.0029(14) 0.0061(14)
O12 0.0143(14) 0.0209(16) 0.0209(17) 0.0024(13) 0.0007(12) 0.0089(13)
O7 0.0124(14) 0.0107(13) 0.0201(16) 0.0027(11) 0.0038(11) 0.0057(11)
O6 0.0206(17) 0.0145(15) 0.0243(18) -0.0032(13) 0.0037(14) 0.0087(13)
O5 0.0157(15) 0.0123(14) 0.0228(17) 0.0024(12) 0.0020(12) 0.0048(12)
C4 0.0097(16) 0.0142(16) 0.0185(18) 0.0008(14) 0.0001(13) 0.0062(14)
O4 0.0139(14) 0.0143(14) 0.0269(18) -0.0029(13) -0.0046(13) 0.0087(13)

loop_
_atom_type_symbol
_atom_type_description
_atom_type_scat_dispersion_real
_atom_type_scat_dispersion_imag
_atom_type_scat_source
C C 0.0033 0.0016 'International Tables Vol C Tables 4.2.6.8 and 6.1.1.4'
H H 0.0000 0.0000 'International Tables Vol C Tables 4.2.6.8 and 6.1.1.4'
Fe Fe 0.3463 0.8444 'International Tables Vol C Tables 4.2.6.8 and 6.1.1.4'
Mg Mg 0.0486 0.0363 'International Tables Vol C Tables 4.2.6.8 and 6.1.1.4'
Na Na 0.0362 0.0249 'International Tables Vol C Tables 4.2.6.8 and 6.1.1.4'
O O 0.0106 0.0060 'International Tables Vol C Tables 4.2.6.8 and 6.1.1.4'

loop_
_geom_angle_atom_site_label_1
_geom_angle_atom_site_label_2
_geom_angle_atom_site_label_3
_geom_angle
_geom_angle_site_symmetry_1
_geom_angle_site_symmetry_3
O8 Fe1 O8 97.16(16) . 2
O8 Fe1 O8 97.16(16) . 3
O8 Fe1 O8 97.16(16) 2 3
O8 Fe1 O7 93.08(16) . 3
O8 Fe1 O7 169.75(17) 2 3
O8 Fe1 O7 81.26(16) 3 3
O8 Fe1 O7 169.75(16) . 2
O8 Fe1 O7 81.26(16) 2 2
O8 Fe1 O7 93.09(16) 3 2
O7 Fe1 O7 88.70(17) 3 2
O8 Fe1 O7 81.26(16) . .
O8 Fe1 O7 93.08(16) 2 .
O8 Fe1 O7 169.75(16) 3 .
O7 Fe1 O7 88.70(17) 3 .
O7 Fe1 O7 88.70(17) 2 .
O12 Mg1 O12 92.2(2) 2_655 3_665
O12 Mg1 O12 92.2(2) 2_655 .
O12 Mg1 O12 92.2(2) 3_665 .
O12 Mg1 O11 88.58(16) 2_655 .
O12 Mg1 O11 178.7(2) 3_665 .
O12 Mg1 O11 86.79(17) . .
O12 Mg1 O11 86.79(17) 2_655 2_655
O12 Mg1 O11 88.58(16) 3_665 2_655
O12 Mg1 O11 178.7(2) . 2_655
O11 Mg1 O11 92.5(2) . 2_655
O12 Mg1 O11 178.7(2) 2_655 3_665
O12 Mg1 O11 86.79(17) 3_665 3_665
O12 Mg1 O11 88.59(16) . 3_665
O11 Mg1 O11 92.5(2) . 3_665
O11 Mg1 O11 92.5(2) 2_655 3_665
O6 Na1 O6 107.66(15) 3_565 2_665
O6 Na1 O6 107.66(15) 3_565 .
O6 Na1 O6 107.66(15) 2_665 .
O6 Na1 O5 71.92(14) 3_565 3_565
O6 Na1 O5 160.8(2) 2_665 3_565
O6 Na1 O5 90.29(15) . 3_565
O6 Na1 O5 90.29(15) 3_565 2_665
O6 Na1 O5 71.92(14) 2_665 2_665
O6 Na1 O5 160.8(2) . 2_665
O5 Na1 O5 88.89(18) 3_565 2_665
O6 Na1 O5 160.8(2) 3_565 .
O6 Na1 O5 90.29(15) 2_665 .
O6 Na1 O5 71.92(14) . .
O5 Na1 O5 88.89(18) 3_565 .
O5 Na1 O5 88.89(18) 2_665 .
O6 Na1 C4 21.13(13) 3_565 3_565
O6 Na1 C4 127.55(17) 2_665 3_565
O6 Na1 C4 103.71(15) . 3_565
O5 Na1 C4 50.81(13) 3_565 3_565
O5 Na1 C4 90.55(14) 2_665 3_565
O5 Na1 C4 139.69(19) . 3_565
O6 Na1 C4 127.55(17) 3_565 .
O6 Na1 C4 103.71(15) 2_665 .
O6 Na1 C4 21.13(13) . .
O5 Na1 C4 90.55(14) 3_565 .
O5 Na1 C4 139.69(19) 2_665 .
O5 Na1 C4 50.81(13) . .
C4 Na1 C4 119.38(4) 3_565 .
O6 Na1 C4 103.72(15) 3_565 2_665
O6 Na1 C4 21.13(13) 2_665 2_665
O6 Na1 C4 127.55(16) . 2_665
O5 Na1 C4 139.69(19) 3_565 2_665
O5 Na1 C4 50.81(13) 2_665 2_665
O5 Na1 C4 90.55(14) . 2_665
C4 Na1 C4 119.38(4) 3_565 2_665
C4 Na1 C4 119.38(4) . 2_665
O6 Na1 C3 151.98(14) 3_565 .
O6 Na1 C3 96.87(14) 2_665 .
O6 Na1 C3 50.33(13) . .
O5 Na1 C3 89.33(16) 3_565 .
O5 Na1 C3 110.48(18) 2_665 .
O5 Na1 C3 21.59(13) . .
C4 Na1 C3 135.28(13) 3_565 .
C4 Na1 C3 29.22(11) . .
C4 Na1 C3 104.01(12) 2_665 .
O6 Na1 C3 50.33(13) 3_565 3_565
O6 Na1 C3 151.98(14) 2_665 3_565
O6 Na1 C3 96.87(14) . 3_565
O5 Na1 C3 21.59(13) 3_565 3_565
O5 Na1 C3 89.33(15) 2_665 3_565
O5 Na1 C3 110.48(18) . 3_565
C4 Na1 C3 29.22(11) 3_565 3_565
C4 Na1 C3 104.01(12) . 3_565
C4 Na1 C3 135.28(13) 2_665 3_565
C3 Na1 C3 109.36(12) . 3_565
O6 Na1 C3 96.87(14) 3_565 2_665
O6 Na1 C3 50.33(13) 2_665 2_665
O6 Na1 C3 151.98(13) . 2_665
O5 Na1 C3 110.48(18) 3_565 2_665
O5 Na1 C3 21.59(13) 2_665 2_665
O5 Na1 C3 89.33(16) . 2_665
C4 Na1 C3 104.01(12) 3_565 2_665
C4 Na1 C3 135.28(13) . 2_665
C4 Na1 C3 29.22(11) 2_665 2_665
C3 Na1 C3 109.36(12) . 2_665
C3 Na1 C3 109.36(12) 3_565 2_665
C1 O1 Fe2 114.8(3) . .
O3 C1 O1 126.3(5) . .
O3 C1 C2 119.3(4) . .
O1 C1 C2 114.4(4) . .
O3 C1 Na2 44.9(3) . .
O1 C1 Na2 169.4(3) . .
C2 C1 Na2 74.7(2) . .
O4 Na2 O4 102.67(19) 3_665 2_655
O4 Na2 O4 102.67(19) 3_665 .
O4 Na2 O4 102.67(19) 2_655 .
O4 Na2 O3 165.64(18) 3_665 .
O4 Na2 O3 91.59(15) 2_655 .
O4 Na2 O3 72.10(14) . .
O4 Na2 O3 91.59(15) 3_665 2_655
O4 Na2 O3 72.10(14) 2_655 2_655
O4 Na2 O3 165.64(18) . 2_655
O3 Na2 O3 94.4(2) . 2_655
O4 Na2 O3 72.10(14) 3_665 3_665
O4 Na2 O3 165.64(17) 2_655 3_665
O4 Na2 O3 91.59(15) . 3_665
O3 Na2 O3 94.4(2) . 3_665
O3 Na2 O3 94.4(2) 2_655 3_665
O4 Na2 C2 21.67(13) 3_665 3_665
O4 Na2 C2 124.3(2) 2_655 3_665
O4 Na2 C2 96.71(15) . 3_665
O3 Na2 C2 144.08(19) . 3_665
O3 Na2 C2 97.20(15) 2_655 3_665
O3 Na2 C2 50.95(14) 3_665 3_665
O4 Na2 C2 96.71(15) 3_665 2_655
O4 Na2 C2 21.67(13) 2_655 2_655
O4 Na2 C2 124.3(2) . 2_655
O3 Na2 C2 97.20(15) . 2_655
O3 Na2 C2 50.95(14) 2_655 2_655
O3 Na2 C2 144.08(19) 3_665 2_655
C2 Na2 C2 116.42(9) 3_665 2_655
O4 Na2 C2 124.3(2) 3_665 .
O4 Na2 C2 96.71(15) 2_655 .
O4 Na2 C2 21.68(13) . .
O3 Na2 C2 50.95(14) . .
O3 Na2 C2 144.08(19) 2_655 .
O3 Na2 C2 97.20(15) 3_665 .
C2 Na2 C2 116.42(9) 3_665 .
C2 Na2 C2 116.42(9) 2_655 .
O4 Na2 C1 152.30(16) 3_665 .
O4 Na2 C1 92.52(14) 2_655 .
O4 Na2 C1 50.84(13) . .
O3 Na2 C1 21.65(13) . .
O3 Na2 C1 115.27(19) 2_655 .
O3 Na2 C1 97.87(17) 3_665 .
C2 Na2 C1 137.62(12) 3_665 .
C2 Na2 C1 105.33(12) 2_655 .
C2 Na2 C1 29.40(11) . .
O4 Na2 C1 92.52(14) 3_665 2_655
O4 Na2 C1 50.84(13) 2_655 2_655
O4 Na2 C1 152.30(16) . 2_655
O3 Na2 C1 97.87(17) . 2_655
O3 Na2 C1 21.65(13) 2_655 2_655
O3 Na2 C1 115.27(19) 3_665 2_655
C2 Na2 C1 105.33(12) 3_665 2_655
C2 Na2 C1 29.40(11) 2_655 2_655
C2 Na2 C1 137.62(12) . 2_655
C1 Na2 C1 114.89(10) . 2_655
O4 Na2 C1 50.84(13) 3_665 3_665
O4 Na2 C1 152.30(16) 2_655 3_665
O4 Na2 C1 92.52(14) . 3_665
O3 Na2 C1 115.27(19) . 3_665
O3 Na2 C1 97.87(17) 2_655 3_665
O3 Na2 C1 21.65(13) 3_665 3_665
C2 Na2 C1 29.40(11) 3_665 3_665
C2 Na2 C1 137.62(11) 2_655 3_665
C2 Na2 C1 105.33(12) . 3_665
C1 Na2 C1 114.89(10) . 3_665
C1 Na2 C1 114.89(10) 2_655 3_665
O1 Fe2 O1 94.61(17) . 2_665
O1 Fe2 O1 94.61(17) . 3_565
O1 Fe2 O1 94.60(17) 2_665 3_565
O1 Fe2 O2 171.38(17) . 2_665
O1 Fe2 O2 81.19(16) 2_665 2_665
O1 Fe2 O2 93.23(16) 3_565 2_665
O1 Fe2 O2 93.23(17) . 3_565
O1 Fe2 O2 171.38(17) 2_665 3_565
O1 Fe2 O2 81.19(16) 3_565 3_565
O2 Fe2 O2 91.49(17) 2_665 3_565
O1 Fe2 O2 81.19(15) . .
O1 Fe2 O2 93.23(17) 2_665 .
O1 Fe2 O2 171.38(17) 3_565 .
O2 Fe2 O2 91.49(17) 2_665 .
O2 Fe2 O2 91.49(17) 3_565 .
O9 Mg2 O9 92.7(2) . 2_765
O9 Mg2 O9 92.7(2) . 3_675
O9 Mg2 O9 92.7(2) 2_765 3_675
O9 Mg2 O10 89.94(16) . 2_765
O9 Mg2 O10 177.3(2) 2_765 2_765
O9 Mg2 O10 87.95(16) 3_675 2_765
O9 Mg2 O10 87.95(15) . 3_675
O9 Mg2 O10 89.94(16) 2_765 3_675
O9 Mg2 O10 177.3(2) 3_675 3_675
O10 Mg2 O10 89.4(2) 2_765 3_675
O9 Mg2 O10 177.3(2) . .
O9 Mg2 O10 87.95(15) 2_765 .
O9 Mg2 O10 89.94(16) 3_675 .
O10 Mg2 O10 89.4(2) 2_765 .
O10 Mg2 O10 89.4(2) 3_675 .
C2 O2 Fe2 114.0(3) . .
O4 C2 O2 125.6(5) . .
O4 C2 C1 119.6(4) . .
O2 C2 C1 114.7(4) . .
O4 C2 Na2 44.5(3) . .
O2 C2 Na2 167.0(4) . .
C1 C2 Na2 75.9(2) . .
C1 O3 Na2 113.4(3) . .
O5 C3 O8 125.7(5) . .
O5 C3 C4 118.6(4) . .
O8 C3 C4 115.7(4) . .
O5 C3 Na1 46.2(3) . .
O8 C3 Na1 171.9(4) . .
C4 C3 Na1 72.3(3) . .
C3 O8 Fe1 115.2(3) . .
Mg2 O9 H9A 111.8 . .
Mg2 O9 H9B 111.9 . .
H9A O9 H9B 107.0 . .
Mg2 O10 H10A 111.6 . .
Mg2 O10 H10B 111.4 . .
H10A O10 H10B 107.3 . .
Mg1 O11 H11A 113.8 . .
Mg1 O11 H11B 112.9 . .
H11A O11 H11B 105.4 . .
Mg1 O12 H12A 111.1 . .
Mg1 O12 H12B 111.6 . .
H12A O12 H12B 107.5 . .
C4 O7 Fe1 114.8(3) . .
C4 O6 Na1 115.3(3) . .
C3 O5 Na1 112.2(3) . .
O6 C4 O7 125.3(5) . .
O6 C4 C3 122.0(4) . .
O7 C4 C3 112.7(4) . .
O6 C4 Na1 43.6(3) . .
O7 C4 Na1 168.7(4) . .
C3 C4 Na1 78.4(3) . .
C2 O4 Na2 113.8(3) . .

loop_
_geom_bond_atom_site_label_1
_geom_bond_atom_site_label_2
_geom_bond_distance
_geom_bond_site_symmetry_2
Fe1 O8 1.991(4) .
Fe1 O8 1.992(4) 2
Fe1 O8 1.992(4) 3
Fe1 O7 2.027(4) 3
Fe1 O7 2.027(4) 2
Fe1 O7 2.027(4) .
Mg1 O12 2.061(5) 2_655
Mg1 O12 2.061(5) 3_665
Mg1 O12 2.061(5) .
Mg1 O11 2.072(5) .
Mg1 O11 2.072(5) 2_655
Mg1 O11 2.072(5) 3_665
Na1 O6 2.312(4) 3_565
Na1 O6 2.312(4) 2_665
Na1 O6 2.312(5) .
Na1 O5 2.431(5) 3_565
Na1 O5 2.431(5) 2_665
Na1 O5 2.431(5) .
Na1 C4 3.032(5) 3_565
Na1 C4 3.032(5) .
Na1 C4 3.032(5) 2_665
Na1 C3 3.117(5) .
Na1 C3 3.117(5) 3_565
Na1 C3 3.117(5) 2_665
O1 C1 1.282(6) .
O1 Fe2 2.006(4) .
C1 O3 1.232(6) .
C1 C2 1.552(6) .
C1 Na2 3.066(5) .
Na2 O4 2.335(4) 3_665
Na2 O4 2.335(4) 2_655
Na2 O4 2.335(4) .
Na2 O3 2.360(5) .
Na2 O3 2.360(5) 2_655
Na2 O3 2.360(5) 3_665
Na2 C2 3.048(5) 3_665
Na2 C2 3.048(5) 2_655
Na2 C2 3.048(4) .
Fe2 O2 2.018(4) 2_665
Fe2 O2 2.018(4) 3_565
Fe2 O2 2.018(4) .
Mg2 O9 2.062(4) .
Mg2 O9 2.062(4) 2_765
Mg2 O9 2.062(4) 3_675
Mg2 O10 2.087(5) 2_765
Mg2 O10 2.087(4) 3_675
Mg2 O10 2.088(4) .
O2 C2 1.284(6) .
C2 O4 1.231(6) .
C3 O5 1.239(6) .
C3 O8 1.283(6) .
C3 C4 1.553(6) .
O9 H9A 0.8907 .
O9 H9B 0.8900 .
O10 H10A 0.8846 .
O10 H10B 0.8841 .
O11 H11A 0.9106 .
O11 H11B 0.9092 .
O12 H12A 0.8835 .
O12 H12B 0.8838 .
O7 C4 1.312(6) .
O6 C4 1.208(6) .

loop_
_geom_torsion_atom_site_label_1
_geom_torsion_atom_site_label_2
_geom_torsion_atom_site_label_3
_geom_torsion_atom_site_label_4
_geom_torsion
Fe2 O1 C1 O3 -174.9(4)
Fe2 O1 C1 C2 5.2(5)
Fe2 O1 C1 Na2 152.9(18)
Fe2 O2 C2 O4 171.1(4)
Fe2 O2 C2 C1 -8.1(5)
Fe2 O2 C2 Na2 -151.8(13)
O3 C1 C2 O4 2.8(7)
O1 C1 C2 O4 -177.2(5)
Na2 C1 C2 O4 8.7(4)
O3 C1 C2 O2 -177.9(5)
O1 C1 C2 O2 2.0(6)
Na2 C1 C2 O2 -172.1(4)
O3 C1 C2 Na2 -5.8(4)
O1 C1 C2 Na2 174.1(4)
O1 C1 O3 Na2 -172.0(4)
C2 C1 O3 Na2 7.9(6)
O5 C3 O8 Fe1 173.5(4)
C4 C3 O8 Fe1 -6.4(5)
O8 C3 O5 Na1 179.1(4)
C4 C3 O5 Na1 -1.1(5)
Na1 O6 C4 O7 176.9(4)
Na1 O6 C4 C3 -3.4(6)
Fe1 O7 C4 O6 -178.2(4)
Fe1 O7 C4 C3 2.1(5)
Fe1 O7 C4 Na1 -167.1(15)
O5 C3 C4 O6 3.2(7)
O8 C3 C4 O6 -176.9(5)
Na1 C3 C4 O6 2.4(4)
O5 C3 C4 O7 -177.0(5)
O8 C3 C4 O7 2.8(6)
Na1 C3 C4 O7 -177.8(4)
O5 C3 C4 Na1 0.8(4)
O8 C3 C4 Na1 -179.3(4)
O2 C2 O4 Na2 168.9(4)
C1 C2 O4 Na2 -12.0(6)
